data_4302039
loop_
_publ_author_name
'Sibaprasad Bhattacharyya'
'Aurora E. Clark'
'Maren Pink'
'Jeffrey M. Zaleski'

_publ_section_title
;
Structure Modulated Electronic Contributions to Metalloenediyne Reactivity:
Synthesis and Thermal Bergman Cyclization of MLX2 Compounds
;
_journal_name_full 'Inorganic Chemistry'
_journal_page_first 3916
_journal_page_last 3925
_journal_paper_doi 10.1021/ic801116q
_journal_volume 48
_journal_year 2009
_chemical_formula_moiety 'C24 H24 Br2 Cu N2'
_chemical_formula_sum 'C24 H24 Br2 Cu N2'
_chemical_formula_weight 563.81
_chemical_name_systematic
; 
 ? 
;
_space_group_IT_number 61
_symmetry_cell_setting orthorhombic
_symmetry_space_group_name_Hall '-P 2ac 2ab'
_symmetry_space_group_name_H-M 'P b c a'
_atom_sites_solution_hydrogens geom
_atom_sites_solution_primary direct
_atom_sites_solution_secondary difmap
_audit_creation_method SHELXL-97
_cell_angle_alpha 90.00
_cell_angle_beta 90.00
_cell_angle_gamma 90.00
_cell_formula_units_Z 8
_cell_length_a 13.8998(8)
_cell_length_b 16.8890(9)
_cell_length_c 19.2726(10)
_cell_measurement_reflns_used 8791
_cell_measurement_temperature 128(2)
_cell_measurement_theta_max 29.96
_cell_measurement_theta_min 2.57
_cell_volume 4524.3(4)
_computing_cell_refinement 'SAINT (Bruker, 1999)'
_computing_data_collection 'SMART (Bruker, 1999)'
_computing_data_reduction 'SAINT (Bruker, 1999)'
_computing_molecular_graphics 'XTEL (local library)'
_computing_publication_material 'XCIF (Bruker, 1999), XTEL (local library)'
_computing_structure_refinement 'SHELXL-97 (Sheldrick, 1997)'
_computing_structure_solution 'SIR-92 (Alatomare et al., 1993)'
_diffrn_ambient_temperature 128(2)
_diffrn_detector 'CCD area detector'
_diffrn_detector_area_resol_mean 44.52
_diffrn_detector_type 'Bruker SMART 6000'
_diffrn_measured_fraction_theta_full 0.999
_diffrn_measured_fraction_theta_max 0.999
_diffrn_measurement_details '0.30 degree frames measured for 5 seconds each'
_diffrn_measurement_device 'three-circle goniometer with fixed chi'
_diffrn_measurement_device_type 'Bruker Platform goniometer'
_diffrn_measurement_method \w-scans
_diffrn_radiation_monochromator graphite
_diffrn_radiation_source 'fine-focus sealed tube'
_diffrn_radiation_type MoK\a
_diffrn_radiation_wavelength 0.71073
_diffrn_reflns_av_R_equivalents 0.0624
_diffrn_reflns_av_sigmaI/netI 0.0358
_diffrn_reflns_limit_h_max 19
_diffrn_reflns_limit_h_min -19
_diffrn_reflns_limit_k_max 23
_diffrn_reflns_limit_k_min -23
_diffrn_reflns_limit_l_max 27
_diffrn_reflns_limit_l_min -26
_diffrn_reflns_number 52495
_diffrn_reflns_theta_full 30.02
_diffrn_reflns_theta_max 30.02
_diffrn_reflns_theta_min 2.17
_exptl_absorpt_coefficient_mu 4.511
_exptl_absorpt_correction_T_max 0.6612
_exptl_absorpt_correction_T_min 0.3447
_exptl_absorpt_correction_type multi-scan
_exptl_absorpt_process_details 'SADABS, R. Blessing (1995)'
_exptl_crystal_colour brown
_exptl_crystal_density_diffrn 1.655
_exptl_crystal_density_method 'not measured'
_exptl_crystal_description needle
_exptl_crystal_F_000 2248
_exptl_crystal_size_max 0.30
_exptl_crystal_size_mid 0.10
_exptl_crystal_size_min 0.10
_refine_diff_density_max 0.772
_refine_diff_density_min -0.568
_refine_diff_density_rms 0.094
_refine_ls_extinction_method none
_refine_ls_goodness_of_fit_ref 1.011
_refine_ls_hydrogen_treatment mixed
_refine_ls_matrix_type full
_refine_ls_number_parameters 286
_refine_ls_number_reflns 6602
_refine_ls_number_restraints 0
_refine_ls_restrained_S_all 1.011
_refine_ls_R_factor_all 0.0495
_refine_ls_R_factor_gt 0.0292
_refine_ls_shift/su_max 0.001
_refine_ls_shift/su_mean 0.000
_refine_ls_structure_factor_coef Fsqd
_refine_ls_weighting_details 'calc w=1/[\s^2^(Fo^2^)+(0.0308P)^2^+3.8835P] where P=(Fo^2^+2Fc^2^)/3'
_refine_ls_weighting_scheme calc
_refine_ls_wR_factor_gt 0.0644
_refine_ls_wR_factor_ref 0.0728
_reflns_number_gt 5050
_reflns_number_total 6602
_reflns_threshold_expression >2sigma(I)
_cod_data_source_file ic801116q_si_003.cif
_cod_data_source_block 02102
_cod_depositor_comments
;
The following automatic conversions were performed:

'_exptl_absorpt_correction_type' tag value 'multi-scans' was replaced
with 'multi-scan' value.

Automatic conversion script
Id: cif_fix_values 1646 2011-03-28 12:23:43Z adriana 
;
_cod_original_sg_symbol_H-M Pbca
_cod_database_code 4302039

loop_
_symmetry_equiv_pos_as_xyz
'x, y, z'
'-x+1/2, -y, z+1/2'
'x+1/2, -y+1/2, -z'
'-x, y+1/2, -z+1/2'
'-x, -y, -z'
'x-1/2, y, -z-1/2'
'-x-1/2, y-1/2, z'
'x, -y-1/2, z-1/2'

loop_
_atom_site_label
_atom_site_type_symbol
_atom_site_fract_x
_atom_site_fract_y
_atom_site_fract_z
_atom_site_U_iso_or_equiv
_atom_site_adp_type
_atom_site_occupancy
_atom_site_symmetry_multiplicity
_atom_site_calc_flag
_atom_site_refinement_flags
_atom_site_disorder_assembly
_atom_site_disorder_group
Cu1 Cu 0.252488(18) 0.329039(15) -0.011087(14) 0.01453(6) Uani 1 1 d . . .
Br1 Br 0.335156(16) 0.277534(15) -0.111001(12) 0.02266(6) Uani 1 1 d . . .
Br2 Br 0.393412(17) 0.392722(17) 0.029413(15) 0.03087(7) Uani 1 1 d . . .
N1 N 0.13417(13) 0.25541(11) -0.02617(9) 0.0148(3) Uani 1 1 d . . .
N2 N 0.16696(13) 0.38454(11) 0.06428(9) 0.0153(3) Uani 1 1 d . . .
C1 C 0.09868(17) 0.25906(13) -0.09964(11) 0.0190(4) Uani 1 1 d . . .
H1A H 0.1435 0.2293 -0.1299 0.014(6) Uiso 1 1 calc R . .
H1B H 0.0349 0.2331 -0.1024 0.021(7) Uiso 1 1 calc R . .
C2 C 0.09045(16) 0.34049(14) -0.12522(12) 0.0194(4) Uani 1 1 d . . .
C3 C 0.08995(17) 0.40676(14) -0.14700(12) 0.0218(5) Uani 1 1 d . . .
C4 C 0.09803(18) 0.48656(14) -0.17106(12) 0.0242(5) Uani 1 1 d . . .
H4 H 0.0772 0.4992 -0.2167 0.034(8) Uiso 1 1 calc R . .
C5 C 0.13420(18) 0.54382(14) -0.13100(12) 0.0218(5) Uani 1 1 d . . .
H5 H 0.1428 0.5956 -0.1492 0.021(7) Uiso 1 1 calc R . .
C6 C 0.16003(17) 0.52720(13) -0.06063(12) 0.0200(5) Uani 1 1 d . . .
C7 C 0.17335(17) 0.50569(13) -0.00263(12) 0.0196(4) Uani 1 1 d . . .
C8 C 0.18169(17) 0.47239(13) 0.06722(11) 0.0185(4) Uani 1 1 d . . .
H8A H 0.1329 0.4966 0.0980 0.020(7) Uiso 1 1 calc R . .
H8B H 0.2462 0.4842 0.0864 0.020(7) Uiso 1 1 calc R . .
C9 C 0.05564(15) 0.28140(13) 0.02248(11) 0.0171(4) Uani 1 1 d . . .
H9A H 0.0577 0.2486 0.0650 0.013(6) Uiso 1 1 calc R . .
H9B H -0.0076 0.2732 0.0000 0.030(8) Uiso 1 1 calc R . .
C10 C 0.06644(15) 0.36765(13) 0.04190(12) 0.0164(4) Uani 1 1 d . . .
H10A H 0.0500 0.4013 0.0015 0.019(7) Uiso 1 1 calc R . .
H10B H 0.0215 0.3806 0.0801 0.014(6) Uiso 1 1 calc R . .
C11 C 0.15961(16) 0.16925(12) -0.01340(11) 0.0174(4) Uani 1 1 d . . .
H11A H 0.1020 0.1360 -0.0213 0.017(6) Uiso 1 1 calc R . .
H11B H 0.2097 0.1526 -0.0469 0.022(7) Uiso 1 1 calc R . .
C12 C 0.19578(17) 0.15623(12) 0.05930(12) 0.0176(4) Uani 1 1 d . . .
C13 C 0.29111(17) 0.17317(13) 0.07674(13) 0.0212(5) Uani 1 1 d . . .
H13 H 0.3354 0.1882 0.0416 0.029(8) Uiso 1 1 calc R . .
C14 C 0.3214(2) 0.16798(15) 0.14566(14) 0.0302(6) Uani 1 1 d . . .
H14 H 0.3864 0.1794 0.1573 0.040(9) Uiso 1 1 calc R . .
C15 C 0.2570(2) 0.14623(16) 0.19717(14) 0.0370(7) Uani 1 1 d . . .
H15 H 0.2770 0.1446 0.2443 0.044(9) Uiso 1 1 calc R . .
C16 C 0.1633(2) 0.12692(16) 0.17950(14) 0.0353(7) Uani 1 1 d . . .
H16 H 0.1194 0.1110 0.2146 0.038(9) Uiso 1 1 calc R . .
C17 C 0.1330(2) 0.13063(14) 0.11103(14) 0.0264(5) Uani 1 1 d . . .
H17 H 0.0691 0.1157 0.0993 0.028(8) Uiso 1 1 calc R . .
C18 C 0.19072(17) 0.34899(14) 0.13422(11) 0.0196(4) Uani 1 1 d . . .
H18A H 0.2601 0.3575 0.1431 0.033(8) Uiso 1 1 calc R . .
H18B H 0.1802 0.2911 0.1314 0.011(6) Uiso 1 1 calc R . .
C19 C 0.13507(17) 0.38009(14) 0.19614(11) 0.0198(4) Uani 1 1 d . . .
C20 C 0.05058(18) 0.34231(15) 0.21830(13) 0.0239(5) Uani 1 1 d . . .
H20 H 0.0260 0.2985 0.1930 0.016(6) Uiso 1 1 calc R . .
C21 C 0.0027(2) 0.36874(16) 0.27711(13) 0.0298(6) Uani 1 1 d . . .
H21 H -0.0545 0.3429 0.2918 0.032(8) Uiso 1 1 calc R . .
C22 C 0.0378(2) 0.43245(17) 0.31450(13) 0.0320(6) Uani 1 1 d . . .
H22 H 0.0046 0.4503 0.3546 0.037(8) Uiso 1 1 calc R . .
C23 C 0.1213(2) 0.47012(17) 0.29352(13) 0.0337(6) Uani 1 1 d . . .
H23 H 0.1455 0.5138 0.3192 0.033(8) Uiso 1 1 calc R . .
C24 C 0.1695(2) 0.44371(15) 0.23456(12) 0.0260(5) Uani 1 1 d . . .
H24 H 0.2269 0.4696 0.2204 0.023(7) Uiso 1 1 calc R . .

loop_
_atom_site_aniso_label
_atom_site_aniso_U_11
_atom_site_aniso_U_22
_atom_site_aniso_U_33
_atom_site_aniso_U_23
_atom_site_aniso_U_13
_atom_site_aniso_U_12
Cu1 0.01187(12) 0.01663(12) 0.01510(11) -0.00202(10) -0.00035(10) -0.00015(10)
Br1 0.01785(11) 0.03298(13) 0.01715(10) -0.00279(9) 0.00220(8) 0.00210(9)
Br2 0.01450(11) 0.03666(14) 0.04146(15) -0.01602(12) -0.00249(10) -0.00292(10)
N1 0.0140(8) 0.0147(8) 0.0157(8) -0.0013(7) -0.0021(7) 0.0005(7)
N2 0.0145(8) 0.0162(8) 0.0153(8) 0.0000(7) -0.0009(7) 0.0005(7)
C1 0.0201(11) 0.0191(10) 0.0178(10) -0.0025(8) -0.0058(8) -0.0009(8)
C2 0.0191(11) 0.0226(11) 0.0166(10) -0.0035(9) -0.0027(8) 0.0022(9)
C3 0.0240(12) 0.0271(12) 0.0143(10) -0.0039(9) -0.0035(9) 0.0039(9)
C4 0.0326(13) 0.0238(11) 0.0162(11) 0.0035(9) -0.0002(9) 0.0098(10)
C5 0.0261(12) 0.0196(11) 0.0198(11) 0.0028(9) 0.0035(9) 0.0058(9)
C6 0.0208(11) 0.0166(10) 0.0224(11) -0.0025(8) 0.0021(9) 0.0004(8)
C7 0.0217(11) 0.0160(10) 0.0210(11) -0.0031(9) 0.0013(9) -0.0006(9)
C8 0.0227(11) 0.0153(10) 0.0174(10) -0.0032(8) -0.0011(9) -0.0004(8)
C9 0.0128(10) 0.0192(10) 0.0193(10) 0.0004(8) 0.0001(8) -0.0001(8)
C10 0.0127(10) 0.0177(10) 0.0189(10) -0.0007(8) -0.0011(8) 0.0028(8)
C11 0.0188(10) 0.0147(9) 0.0187(10) 0.0000(8) -0.0003(8) -0.0003(8)
C12 0.0222(11) 0.0118(9) 0.0186(10) 0.0019(8) 0.0017(9) 0.0016(8)
C13 0.0220(11) 0.0176(10) 0.0241(11) -0.0017(9) -0.0018(9) 0.0038(9)
C14 0.0349(15) 0.0249(12) 0.0310(14) -0.0038(11) -0.0114(11) 0.0100(11)
C15 0.065(2) 0.0273(13) 0.0192(12) 0.0004(10) -0.0085(13) 0.0154(13)
C16 0.0550(19) 0.0276(13) 0.0233(12) 0.0100(11) 0.0112(13) 0.0068(13)
C17 0.0294(13) 0.0187(11) 0.0310(13) 0.0055(10) 0.0066(11) 0.0007(10)
C18 0.0213(11) 0.0211(11) 0.0163(10) 0.0009(9) -0.0034(9) 0.0037(9)
C19 0.0226(11) 0.0218(11) 0.0149(10) 0.0035(8) -0.0018(9) 0.0049(9)
C20 0.0272(12) 0.0240(12) 0.0204(11) 0.0065(9) -0.0009(9) 0.0025(10)
C21 0.0297(14) 0.0362(14) 0.0235(12) 0.0169(11) 0.0053(10) 0.0091(11)
C22 0.0420(16) 0.0387(15) 0.0152(11) 0.0065(11) 0.0059(11) 0.0177(12)
C23 0.0494(18) 0.0352(15) 0.0166(11) -0.0044(10) -0.0009(11) 0.0063(13)
C24 0.0320(13) 0.0295(13) 0.0166(11) -0.0005(9) 0.0003(10) -0.0010(11)

loop_
_atom_type_symbol
_atom_type_description
_atom_type_scat_dispersion_real
_atom_type_scat_dispersion_imag
_atom_type_scat_source
C C 0.0033 0.0016 'International Tables Vol C Tables 4.2.6.8 and 6.1.1.4'
H H 0.0000 0.0000 'International Tables Vol C Tables 4.2.6.8 and 6.1.1.4'
N N 0.0061 0.0033 'International Tables Vol C Tables 4.2.6.8 and 6.1.1.4'
Cu Cu 0.3201 1.2651 'International Tables Vol C Tables 4.2.6.8 and 6.1.1.4'
Br Br -0.2901 2.4595 'International Tables Vol C Tables 4.2.6.8 and 6.1.1.4'

loop_
_geom_angle_atom_site_label_1
_geom_angle_atom_site_label_2
_geom_angle_atom_site_label_3
_geom_angle
_geom_angle_site_symmetry_1
_geom_angle_site_symmetry_3
_geom_angle_publ_flag
N1 Cu1 N2 85.18(7) . . ?
N1 Cu1 Br2 166.17(5) . . ?
N2 Cu1 Br2 92.16(5) . . ?
N1 Cu1 Br1 92.84(5) . . ?
N2 Cu1 Br1 170.60(5) . . ?
Br2 Cu1 Br1 91.890(13) . . ?
C1 N1 C9 109.73(17) . . ?
C1 N1 C11 105.60(16) . . ?
C9 N1 C11 110.35(16) . . ?
C1 N1 Cu1 111.52(13) . . ?
C9 N1 Cu1 108.17(13) . . ?
C11 N1 Cu1 111.47(13) . . ?
C10 N2 C8 109.18(17) . . ?
C10 N2 C18 112.76(17) . . ?
C8 N2 C18 109.23(17) . . ?
C10 N2 Cu1 104.21(13) . . ?
C8 N2 Cu1 113.02(13) . . ?
C18 N2 Cu1 108.42(13) . . ?
C2 C1 N1 112.43(18) . . ?
C2 C1 H1A 109.1 . . ?
N1 C1 H1A 109.1 . . ?
C2 C1 H1B 109.1 . . ?
N1 C1 H1B 109.1 . . ?
H1A C1 H1B 107.8 . . ?
C3 C2 C1 175.8(2) . . ?
C2 C3 C4 174.9(3) . . ?
C5 C4 C3 121.6(2) . . ?
C5 C4 H4 119.2 . . ?
C3 C4 H4 119.2 . . ?
C4 C5 C6 120.0(2) . . ?
C4 C5 H5 120.0 . . ?
C6 C5 H5 120.0 . . ?
C7 C6 C5 171.7(3) . . ?
C6 C7 C8 173.6(2) . . ?
C7 C8 N2 109.56(17) . . ?
C7 C8 H8A 109.8 . . ?
N2 C8 H8A 109.8 . . ?
C7 C8 H8B 109.8 . . ?
N2 C8 H8B 109.8 . . ?
H8A C8 H8B 108.2 . . ?
N1 C9 C10 111.31(17) . . ?
N1 C9 H9A 109.4 . . ?
C10 C9 H9A 109.4 . . ?
N1 C9 H9B 109.4 . . ?
C10 C9 H9B 109.4 . . ?
H9A C9 H9B 108.0 . . ?
N2 C10 C9 110.45(17) . . ?
N2 C10 H10A 109.6 . . ?
C9 C10 H10A 109.6 . . ?
N2 C10 H10B 109.6 . . ?
C9 C10 H10B 109.6 . . ?
H10A C10 H10B 108.1 . . ?
C12 C11 N1 111.66(17) . . ?
C12 C11 H11A 109.3 . . ?
N1 C11 H11A 109.3 . . ?
C12 C11 H11B 109.3 . . ?
N1 C11 H11B 109.3 . . ?
H11A C11 H11B 107.9 . . ?
C17 C12 C13 119.1(2) . . ?
C17 C12 C11 120.1(2) . . ?
C13 C12 C11 120.7(2) . . ?
C14 C13 C12 120.1(2) . . ?
C14 C13 H13 119.9 . . ?
C12 C13 H13 119.9 . . ?
C15 C14 C13 120.2(3) . . ?
C15 C14 H14 119.9 . . ?
C13 C14 H14 119.9 . . ?
C16 C15 C14 119.6(2) . . ?
C16 C15 H15 120.2 . . ?
C14 C15 H15 120.2 . . ?
C15 C16 C17 120.6(3) . . ?
C15 C16 H16 119.7 . . ?
C17 C16 H16 119.7 . . ?
C16 C17 C12 120.3(3) . . ?
C16 C17 H17 119.9 . . ?
C12 C17 H17 119.9 . . ?
N2 C18 C19 116.92(18) . . ?
N2 C18 H18A 108.1 . . ?
C19 C18 H18A 108.1 . . ?
N2 C18 H18B 108.1 . . ?
C19 C18 H18B 108.1 . . ?
H18A C18 H18B 107.3 . . ?
C24 C19 C20 118.5(2) . . ?
C24 C19 C18 120.8(2) . . ?
C20 C19 C18 120.6(2) . . ?
C21 C20 C19 120.2(2) . . ?
C21 C20 H20 119.9 . . ?
C19 C20 H20 119.9 . . ?
C22 C21 C20 120.4(3) . . ?
C22 C21 H21 119.8 . . ?
C20 C21 H21 119.8 . . ?
C23 C22 C21 120.1(2) . . ?
C23 C22 H22 120.0 . . ?
C21 C22 H22 120.0 . . ?
C22 C23 C24 119.7(3) . . ?
C22 C23 H23 120.2 . . ?
C24 C23 H23 120.2 . . ?
C19 C24 C23 121.1(3) . . ?
C19 C24 H24 119.5 . . ?
C23 C24 H24 119.5 . . ?

loop_
_geom_bond_atom_site_label_1
_geom_bond_atom_site_label_2
_geom_bond_distance
_geom_bond_site_symmetry_2
_geom_bond_publ_flag
Cu1 N1 2.0822(18) . ?
Cu1 N2 2.0980(18) . ?
Cu1 Br2 2.3671(4) . ?
Cu1 Br1 2.4052(4) . ?
N1 C1 1.501(3) . ?
N1 C9 1.504(3) . ?
N1 C11 1.518(3) . ?
N2 C10 1.490(3) . ?
N2 C8 1.499(3) . ?
N2 C18 1.512(3) . ?
C1 C2 1.465(3) . ?
C1 H1A 0.9900 . ?
C1 H1B 0.9900 . ?
C2 C3 1.195(3) . ?
C3 C4 1.430(3) . ?
C4 C5 1.336(3) . ?
C4 H4 0.9500 . ?
C5 C6 1.431(3) . ?
C5 H5 0.9500 . ?
C6 C7 1.190(3) . ?
C7 C8 1.464(3) . ?
C8 H8A 0.9900 . ?
C8 H8B 0.9900 . ?
C9 C10 1.511(3) . ?
C9 H9A 0.9900 . ?
C9 H9B 0.9900 . ?
C10 H10A 0.9900 . ?
C10 H10B 0.9900 . ?
C11 C12 1.505(3) . ?
C11 H11A 0.9900 . ?
C11 H11B 0.9900 . ?
C12 C17 1.394(3) . ?
C12 C13 1.397(3) . ?
C13 C14 1.396(3) . ?
C13 H13 0.9500 . ?
C14 C15 1.386(4) . ?
C14 H14 0.9500 . ?
C15 C16 1.385(5) . ?
C15 H15 0.9500 . ?
C16 C17 1.387(4) . ?
C16 H16 0.9500 . ?
C17 H17 0.9500 . ?
C18 C19 1.516(3) . ?
C18 H18A 0.9900 . ?
C18 H18B 0.9900 . ?
C19 C24 1.390(3) . ?
C19 C20 1.403(3) . ?
C20 C21 1.388(4) . ?
C20 H20 0.9500 . ?
C21 C22 1.384(4) . ?
C21 H21 0.9500 . ?
C22 C23 1.383(4) . ?
C22 H22 0.9500 . ?
C23 C24 1.393(4) . ?
C23 H23 0.9500 . ?
C24 H24 0.9500 . ?

loop_
_geom_torsion_atom_site_label_1
_geom_torsion_atom_site_label_2
_geom_torsion_atom_site_label_3
_geom_torsion_atom_site_label_4
_geom_torsion
_geom_torsion_site_symmetry_1
_geom_torsion_site_symmetry_2
_geom_torsion_site_symmetry_3
_geom_torsion_site_symmetry_4
_geom_torsion_publ_flag
N2 Cu1 N1 C1 121.15(14) . . . . ?
Br2 Cu1 N1 C1 -159.51(16) . . . . ?
Br1 Cu1 N1 C1 -49.64(13) . . . . ?
N2 Cu1 N1 C9 0.40(13) . . . . ?
Br2 Cu1 N1 C9 79.7(3) . . . . ?
Br1 Cu1 N1 C9 -170.39(12) . . . . ?
N2 Cu1 N1 C11 -121.09(14) . . . . ?
Br2 Cu1 N1 C11 -41.7(3) . . . . ?
Br1 Cu1 N1 C11 68.12(13) . . . . ?
N1 Cu1 N2 C10 -25.08(13) . . . . ?
Br2 Cu1 N2 C10 168.51(12) . . . . ?
Br1 Cu1 N2 C10 53.1(4) . . . . ?
N1 Cu1 N2 C8 -143.50(15) . . . . ?
Br2 Cu1 N2 C8 50.09(14) . . . . ?
Br1 Cu1 N2 C8 -65.3(4) . . . . ?
N1 Cu1 N2 C18 95.25(14) . . . . ?
Br2 Cu1 N2 C18 -71.16(13) . . . . ?
Br1 Cu1 N2 C18 173.4(2) . . . . ?
C9 N1 C1 C2 73.3(2) . . . . ?
C11 N1 C1 C2 -167.74(18) . . . . ?
Cu1 N1 C1 C2 -46.5(2) . . . . ?
N1 C1 C2 C3 82(3) . . . . ?
C1 C2 C3 C4 -29(5) . . . . ?
C2 C3 C4 C5 -49(3) . . . . ?
C3 C4 C5 C6 -4.2(4) . . . . ?
C4 C5 C6 C7 -24.0(18) . . . . ?
C5 C6 C7 C8 -1(4) . . . . ?
C6 C7 C8 N2 34(2) . . . . ?
C10 N2 C8 C7 -64.9(2) . . . . ?
C18 N2 C8 C7 171.33(18) . . . . ?
Cu1 N2 C8 C7 50.5(2) . . . . ?
C1 N1 C9 C10 -96.8(2) . . . . ?
C11 N1 C9 C10 147.22(17) . . . . ?
Cu1 N1 C9 C10 25.0(2) . . . . ?
C8 N2 C10 C9 166.96(17) . . . . ?
C18 N2 C10 C9 -71.4(2) . . . . ?
Cu1 N2 C10 C9 45.95(19) . . . . ?
N1 C9 C10 N2 -49.1(2) . . . . ?
C1 N1 C11 C12 -179.43(18) . . . . ?
C9 N1 C11 C12 -60.9(2) . . . . ?
Cu1 N1 C11 C12 59.3(2) . . . . ?
N1 C11 C12 C17 95.9(2) . . . . ?
N1 C11 C12 C13 -81.0(2) . . . . ?
C17 C12 C13 C14 -3.0(3) . . . . ?
C11 C12 C13 C14 173.9(2) . . . . ?
C12 C13 C14 C15 -0.2(4) . . . . ?
C13 C14 C15 C16 2.3(4) . . . . ?
C14 C15 C16 C17 -1.2(4) . . . . ?
C15 C16 C17 C12 -2.0(4) . . . . ?
C13 C12 C17 C16 4.0(4) . . . . ?
C11 C12 C17 C16 -172.9(2) . . . . ?
C10 N2 C18 C19 -64.1(2) . . . . ?
C8 N2 C18 C19 57.5(3) . . . . ?
Cu1 N2 C18 C19 -178.93(16) . . . . ?
N2 C18 C19 C24 -90.9(3) . . . . ?
N2 C18 C19 C20 92.9(3) . . . . ?
C24 C19 C20 C21 0.4(3) . . . . ?
C18 C19 C20 C21 176.7(2) . . . . ?
C19 C20 C21 C22 -0.1(4) . . . . ?
C20 C21 C22 C23 -0.2(4) . . . . ?
C21 C22 C23 C24 0.1(4) . . . . ?
C20 C19 C24 C23 -0.5(4) . . . . ?
C18 C19 C24 C23 -176.8(2) . . . . ?
C22 C23 C24 C19 0.2(4) . . . . ?
